data_4331517
loop_
_publ_author_name
'Halper, Sara R.'
'Cohen, Seth M.'

_publ_section_title
;
 Self-Assembly of Heteroleptic [Cu(dipyrrinato)(hfacac)] Complexes
 Directed by Fluorine&#x2212;Fluorine Interactions
;
_journal_issue 12
_journal_name_full 'Inorganic Chemistry'
_journal_page_first 4139
_journal_page_last 4141
_journal_paper_doi 10.1021/ic0504442
_journal_volume 44
_journal_year 2005
_chemical_formula_sum 'C20 H12 Cl3 Cu F6 N3 O2'
_chemical_formula_weight 610.22
_chemical_name_systematic
; 
 ? 
;
_space_group_IT_number 14
_symmetry_cell_setting monoclinic
_symmetry_space_group_name_Hall '-P 2ybc'
_symmetry_space_group_name_H-M 'P 1 21/c 1'
_atom_sites_solution_hydrogens geom
_atom_sites_solution_primary direct
_atom_sites_solution_secondary difmap
_audit_creation_method SHELXL-97
_cell_angle_alpha 90.00
_cell_angle_beta 97.4060(10)
_cell_angle_gamma 90.00
_cell_formula_units_Z 4
_cell_length_a 15.5323(10)
_cell_length_b 9.6926(6)
_cell_length_c 16.0408(11)
_cell_measurement_reflns_used 8591
_cell_measurement_temperature 223(2)
_cell_measurement_theta_max 27.20
_cell_measurement_theta_min 2.46
_cell_volume 2394.8(3)
_computing_cell_refinement 'Bruker SMART'
_computing_data_collection 'Bruker SMART'
_computing_data_reduction 'Bruker SAINT'
_computing_molecular_graphics 'Bruker SHELXTL'
_computing_publication_material 'Bruker SHELXTL'
_computing_structure_refinement 'SHELXL-97 (Sheldrick, 1997)'
_computing_structure_solution 'SHELXS-97 (Sheldrick, 1990)'
_diffrn_ambient_temperature 223(2)
_diffrn_measured_fraction_theta_full 0.993
_diffrn_measured_fraction_theta_max 0.993
_diffrn_measurement_device_type 'CCD area detector'
_diffrn_measurement_method 'phi and omega scans'
_diffrn_radiation_monochromator graphite
_diffrn_radiation_source 'fine-focus sealed tube'
_diffrn_radiation_type MoK\a
_diffrn_radiation_wavelength 0.71073
_diffrn_reflns_av_R_equivalents 0.0266
_diffrn_reflns_av_sigmaI/netI 0.0267
_diffrn_reflns_limit_h_max 20
_diffrn_reflns_limit_h_min -20
_diffrn_reflns_limit_k_max 12
_diffrn_reflns_limit_k_min -12
_diffrn_reflns_limit_l_max 20
_diffrn_reflns_limit_l_min -20
_diffrn_reflns_number 20217
_diffrn_reflns_theta_full 27.51
_diffrn_reflns_theta_max 27.51
_diffrn_reflns_theta_min 1.32
_exptl_absorpt_coefficient_mu 1.317
_exptl_absorpt_correction_T_max 1.000000
_exptl_absorpt_correction_T_min 0.812296
_exptl_absorpt_correction_type multi-scan
_exptl_absorpt_process_details sadabs
_exptl_crystal_colour red
_exptl_crystal_density_diffrn 1.693
_exptl_crystal_density_meas 0
_exptl_crystal_density_method 'not measured'
_exptl_crystal_description block
_exptl_crystal_F_000 1212
_exptl_crystal_size_max 0.20
_exptl_crystal_size_mid 0.18
_exptl_crystal_size_min 0.12
_refine_diff_density_max 0.793
_refine_diff_density_min -0.379
_refine_diff_density_rms 0.069
_refine_ls_extinction_method none
_refine_ls_goodness_of_fit_ref 1.079
_refine_ls_hydrogen_treatment mixed
_refine_ls_matrix_type full
_refine_ls_number_parameters 280
_refine_ls_number_reflns 5473
_refine_ls_number_restraints 0
_refine_ls_restrained_S_all 1.079
_refine_ls_R_factor_all 0.0680
_refine_ls_R_factor_gt 0.0553
_refine_ls_shift/su_max 0.001
_refine_ls_shift/su_mean 0.000
_refine_ls_structure_factor_coef Fsqd
_refine_ls_weighting_details 'calc w=1/[\s^2^(Fo^2^)+(0.1133P)^2^+0.2146P] where P=(Fo^2^+2Fc^2^)/3'
_refine_ls_weighting_scheme calc
_refine_ls_wR_factor_gt 0.1714
_refine_ls_wR_factor_ref 0.1790
_reflns_number_gt 4088
_reflns_number_total 5473
_reflns_threshold_expression >2sigma(I)
_cod_data_source_file ic0504442sup1.cif
_cod_data_source_block '[Cu(3-pyrdpm)(hfacac)]'
_cod_depositor_comments
;
The following automatic conversions were performed:

'_symmetry_cell_setting' value 'Monoclinic' changed to 'monoclinic'
according to /home/saulius/struct/CIF-dictionaries/cif_core.dic
dictionary named 'cif_core.dic' version 2.4.2 from 2011-04-26.

Automatic conversion script
Id: cif_fix_values 1891 2012-01-12 08:04:46Z andrius 
;
_cod_original_sg_symbol_H-M P2(1)/c
_cod_database_code 4331517

loop_
_symmetry_equiv_pos_as_xyz
'x, y, z'
'-x, y+1/2, -z+1/2'
'-x, -y, -z'
'x, -y-1/2, z-1/2'

loop_
_atom_site_label
_atom_site_type_symbol
_atom_site_fract_x
_atom_site_fract_y
_atom_site_fract_z
_atom_site_U_iso_or_equiv
_atom_site_adp_type
_atom_site_occupancy
_atom_site_symmetry_multiplicity
_atom_site_calc_flag
_atom_site_refinement_flags
C1 C 0.8582(2) 0.7111(3) 0.03513(19) 0.0623(8) Uani 1 1 d .
H1 H 0.8058 0.7481 0.0086 0.075 Uiso 1 1 calc R
C2 C 0.9332(3) 0.6998(3) -0.00302(18) 0.0644(9) Uani 1 1 d .
H2 H 0.9401 0.7266 -0.0581 0.077 Uiso 1 1 calc R
C3 C 0.9950(2) 0.6418(3) 0.05505(17) 0.0529(7) Uani 1 1 d .
H3 H 1.0528 0.6215 0.0477 0.063 Uiso 1 1 calc R
C4 C 0.9547(2) 0.6183(3) 0.12895(17) 0.0469(6) Uani 1 1 d .
C5 C 0.99208(17) 0.5596(2) 0.20394(16) 0.0429(5) Uani 1 1 d .
C6 C 0.94842(17) 0.5307(2) 0.27360(16) 0.0431(5) Uani 1 1 d .
C7 C 0.98411(19) 0.4797(3) 0.35351(17) 0.0480(6) Uani 1 1 d .
H7 H 1.0426 0.4569 0.3705 0.058 Uiso 1 1 calc R
C8 C 0.9173(2) 0.4697(3) 0.40145(17) 0.0510(6) Uani 1 1 d .
H8 H 0.9209 0.4391 0.4574 0.061 Uiso 1 1 calc R
C9 C 0.84223(19) 0.5144(3) 0.34997(19) 0.0533(7) Uani 1 1 d .
H9 H 0.7867 0.5183 0.3671 0.064 Uiso 1 1 calc R
C10 C 1.08640(18) 0.5258(3) 0.21238(16) 0.0451(6) Uani 1 1 d .
C11 C 1.1497(2) 0.6242(3) 0.2019(2) 0.0591(7) Uani 1 1 d .
H11 H 1.1342 0.7158 0.1876 0.071 Uiso 1 1 calc R
C12 C 0.7643(2) 1.0839(4) 0.2872(3) 0.0727(9) Uani 1 1 d .
H12 H 0.7206 1.1480 0.2949 0.087 Uiso 1 1 calc R
C13 C 0.88515(18) 0.8929(3) 0.26734(16) 0.0449(6) Uani 1 1 d .
H13 H 0.9274 0.8252 0.2618 0.054 Uiso 1 1 calc R
C14 C 0.7427(2) 0.9516(4) 0.2650(2) 0.0677(8) Uani 1 1 d .
H14 H 0.6836 0.9270 0.2564 0.081 Uiso 1 1 calc R
C15 C 0.5717(3) 0.7563(7) 0.0027(4) 0.1153(19) Uani 1 1 d .
C16 C 0.6151(2) 0.6973(4) 0.0875(3) 0.0793(11) Uani 1 1 d .
C17 C 0.5670(3) 0.6192(5) 0.1347(3) 0.0947(14) Uani 1 1 d .
H17 H 0.5079 0.6035 0.1161 0.114 Uiso 1 1 calc R
C18 C 0.6039(2) 0.5639(5) 0.2085(3) 0.0857(12) Uani 1 1 d .
C19 C 0.5468(3) 0.4744(9) 0.2582(5) 0.121(2) Uani 1 1 d .
Cu1 Cu 0.78073(2) 0.64677(4) 0.18985(2) 0.05518(17) Uani 1 1 d .
F1 F 0.5000(3) 0.7043(8) -0.0236(4) 0.245(3) Uani 1 1 d .
F2 F 0.5561(5) 0.8820(6) 0.0109(4) 0.229(3) Uani 1 1 d .
F3 F 0.6182(4) 0.7486(10) -0.0551(3) 0.254(4) Uani 1 1 d .
F4 F 0.5754(5) 0.3526(9) 0.2656(9) 0.344(7) Uani 1 1 d .
F5 F 0.4744(3) 0.4459(8) 0.2238(3) 0.238(3) Uani 1 1 d .
F6 F 0.5430(7) 0.5103(12) 0.3255(4) 0.374(8) Uani 1 1 d .
N1 N 0.86906(18) 0.6635(2) 0.11395(15) 0.0519(6) Uani 1 1 d .
N2 N 0.85990(15) 0.5505(2) 0.27366(15) 0.0483(5) Uani 1 1 d .
N3 N 0.80237(16) 0.8549(2) 0.25517(16) 0.0525(6) Uani 1 1 d .
O1 O 0.69429(16) 0.7265(3) 0.10183(17) 0.0771(7) Uani 1 1 d .
O2 O 0.68070(16) 0.5715(3) 0.24307(19) 0.0885(8) Uani 1 1 d .

loop_
_atom_site_aniso_label
_atom_site_aniso_U_11
_atom_site_aniso_U_22
_atom_site_aniso_U_33
_atom_site_aniso_U_23
_atom_site_aniso_U_13
_atom_site_aniso_U_12
C1 0.082(2) 0.0499(16) 0.0492(15) -0.0001(13) -0.0129(15) 0.0117(15)
C2 0.102(3) 0.0474(15) 0.0408(14) 0.0023(12) -0.0019(15) 0.0088(16)
C3 0.078(2) 0.0378(13) 0.0421(13) -0.0017(10) 0.0038(13) 0.0033(12)
C4 0.0590(16) 0.0332(11) 0.0461(13) -0.0027(10) -0.0022(12) 0.0012(11)
C5 0.0493(14) 0.0318(11) 0.0455(13) 0.0000(9) -0.0017(10) -0.0036(10)
C6 0.0474(14) 0.0337(11) 0.0459(13) 0.0015(10) -0.0032(10) -0.0023(10)
C7 0.0539(15) 0.0388(12) 0.0483(13) 0.0017(11) -0.0049(11) 0.0023(11)
C8 0.0637(17) 0.0449(14) 0.0451(14) 0.0016(11) 0.0092(12) -0.0001(12)
C9 0.0508(15) 0.0481(14) 0.0613(17) -0.0031(12) 0.0092(13) -0.0025(12)
C10 0.0508(14) 0.0410(12) 0.0428(13) 0.0050(10) 0.0027(10) -0.0020(11)
C11 0.0611(18) 0.0490(15) 0.0675(18) 0.0157(13) 0.0097(15) -0.0094(13)
C12 0.0582(19) 0.066(2) 0.095(3) -0.0186(19) 0.0145(18) 0.0142(16)
C13 0.0478(14) 0.0391(12) 0.0469(13) -0.0041(10) 0.0020(11) 0.0024(10)
C14 0.0438(15) 0.073(2) 0.088(2) -0.0115(17) 0.0118(15) 0.0032(14)
C15 0.067(3) 0.139(5) 0.128(5) 0.011(4) -0.035(3) 0.020(3)
C16 0.0535(19) 0.069(2) 0.106(3) -0.017(2) -0.0237(19) 0.0105(17)
C17 0.050(2) 0.101(3) 0.123(4) -0.021(3) -0.026(2) 0.001(2)
C18 0.053(2) 0.087(3) 0.115(3) -0.020(2) 0.003(2) -0.0190(19)
C19 0.055(3) 0.162(6) 0.144(5) 0.020(4) 0.009(3) -0.029(3)
Cu1 0.0439(2) 0.0505(2) 0.0666(3) 0.00166(15) -0.01022(16) -0.00382(14)
F1 0.143(4) 0.343(8) 0.212(5) 0.083(5) -0.116(4) -0.072(5)
F2 0.309(8) 0.164(4) 0.190(4) 0.032(4) -0.065(5) 0.110(5)
F3 0.161(4) 0.487(12) 0.104(3) 0.041(5) -0.026(3) 0.143(6)
F4 0.157(5) 0.239(7) 0.66(2) 0.232(10) 0.138(9) -0.015(5)
F5 0.113(3) 0.409(10) 0.193(4) 0.017(5) 0.018(3) -0.140(5)
F6 0.497(14) 0.504(16) 0.155(4) -0.126(7) 0.177(7) -0.375(14)
N1 0.0584(14) 0.0422(12) 0.0505(13) -0.0001(9) -0.0108(11) 0.0015(10)
N2 0.0482(12) 0.0415(11) 0.0539(12) 0.0022(9) 0.0013(10) -0.0044(9)
N3 0.0464(13) 0.0497(13) 0.0608(14) -0.0044(10) 0.0047(11) -0.0010(10)
O1 0.0563(13) 0.0715(15) 0.0942(17) 0.0048(13) -0.0259(12) 0.0035(11)
O2 0.0484(13) 0.111(2) 0.1016(19) 0.0117(16) -0.0065(12) -0.0215(14)

loop_
_atom_type_symbol
_atom_type_description
_atom_type_scat_dispersion_real
_atom_type_scat_dispersion_imag
_atom_type_scat_source
C C 0.0033 0.0016 'International Tables Vol C Tables 4.2.6.8 and 6.1.1.4'
H H 0.0000 0.0000 'International Tables Vol C Tables 4.2.6.8 and 6.1.1.4'
N N 0.0061 0.0033 'International Tables Vol C Tables 4.2.6.8 and 6.1.1.4'
O O 0.0106 0.0060 'International Tables Vol C Tables 4.2.6.8 and 6.1.1.4'
F F 0.0171 0.0103 'International Tables Vol C Tables 4.2.6.8 and 6.1.1.4'
Cl Cl 0.1484 0.1585 'International Tables Vol C Tables 4.2.6.8 and 6.1.1.4'
Cu Cu 0.3201 1.2651 'International Tables Vol C Tables 4.2.6.8 and 6.1.1.4'

loop_
_geom_angle_atom_site_label_1
_geom_angle_atom_site_label_2
_geom_angle_atom_site_label_3
_geom_angle
_geom_angle_site_symmetry_1
_geom_angle_site_symmetry_3
N1 C1 C2 112.3(3) . .
C3 C2 C1 106.7(3) . .
C2 C3 C4 106.6(3) . .
C5 C4 N1 124.2(3) . .
C5 C4 C3 127.2(3) . .
N1 C4 C3 108.5(2) . .
C4 C5 C6 125.3(3) . .
C4 C5 C10 117.7(2) . .
C6 C5 C10 116.9(2) . .
N2 C6 C5 123.5(2) . .
N2 C6 C7 108.6(2) . .
C5 C6 C7 127.9(3) . .
C8 C7 C6 107.2(2) . .
C7 C8 C9 106.2(2) . .
N2 C9 C8 111.5(3) . .
C13 C10 C11 117.1(3) 2_745 .
C13 C10 C5 120.4(2) 2_745 .
C11 C10 C5 122.6(2) . .
C12 C11 C10 118.4(3) 2_745 .
C14 C12 C11 120.1(3) . 2_755
N3 C13 C10 124.5(3) . 2_755
N3 C14 C12 122.5(3) . .
F1 C15 F3 107.6(7) . .
F1 C15 F2 104.6(6) . .
F3 C15 F2 106.0(8) . .
F1 C15 C16 114.7(6) . .
F3 C15 C16 113.7(4) . .
F2 C15 C16 109.6(5) . .
O1 C16 C17 128.3(4) . .
O1 C16 C15 112.6(5) . .
C17 C16 C15 119.1(4) . .
C18 C17 C16 120.3(4) . .
O2 C18 C17 129.3(4) . .
O2 C18 C19 112.6(4) . .
C17 C18 C19 118.0(4) . .
F6 C19 F5 109.9(7) . .
F6 C19 F4 104.9(9) . .
F5 C19 F4 97.1(8) . .
F6 C19 C18 115.0(7) . .
F5 C19 C18 116.9(6) . .
F4 C19 C18 111.0(6) . .
N2 Cu1 N1 92.20(10) . .
N2 Cu1 O1 174.18(10) . .
N1 Cu1 O1 89.39(11) . .
N2 Cu1 O2 89.24(11) . .
N1 Cu1 O2 160.10(12) . .
O1 Cu1 O2 87.37(12) . .
N2 Cu1 N3 93.69(9) . .
N1 Cu1 N3 98.01(9) . .
O1 Cu1 N3 91.64(10) . .
O2 Cu1 N3 101.71(12) . .
C1 N1 C4 105.9(3) . .
C1 N1 Cu1 127.2(2) . .
C4 N1 Cu1 126.73(19) . .
C9 N2 C6 106.6(2) . .
C9 N2 Cu1 125.1(2) . .
C6 N2 Cu1 127.25(18) . .
C13 N3 C14 117.4(3) . .
C13 N3 Cu1 113.35(18) . .
C14 N3 Cu1 127.5(2) . .
C16 O1 Cu1 127.1(3) . .
C18 O2 Cu1 125.5(3) . .

loop_
_geom_bond_atom_site_label_1
_geom_bond_atom_site_label_2
_geom_bond_distance
_geom_bond_site_symmetry_2
C1 N1 1.336(4) .
C1 C2 1.388(5) .
C2 C3 1.370(4) .
C3 C4 1.429(4) .
C4 C5 1.388(4) .
C4 N1 1.391(4) .
C5 C6 1.408(4) .
C5 C10 1.490(4) .
C6 N2 1.388(4) .
C6 C7 1.419(4) .
C7 C8 1.373(4) .
C8 C9 1.407(4) .
C9 N2 1.335(4) .
C10 C13 1.386(4) 2_745
C10 C11 1.396(4) .
C11 C12 1.381(5) 2_745
C12 C14 1.361(5) .
C12 C11 1.381(5) 2_755
C13 N3 1.328(4) .
C13 C10 1.386(4) 2_755
C14 N3 1.342(4) .
C15 F1 1.245(7) .
C15 F3 1.248(8) .
C15 F2 1.252(8) .
C15 C16 1.547(7) .
C16 O1 1.254(4) .
C16 C17 1.361(7) .
C17 C18 1.358(7) .
C18 O2 1.251(4) .
C18 C19 1.535(7) .
C19 F6 1.142(8) .
C19 F5 1.219(6) .
C19 F4 1.262(10) .
Cu1 N2 1.940(2) .
Cu1 N1 1.955(3) .
Cu1 O1 1.976(2) .
Cu1 O2 2.004(3) .
Cu1 N3 2.278(2) .
